data_2205728
loop_
_publ_author_name
'Tian, Li'
'Wang, Da-Xiang'

_publ_section_title
;6-Cyano-3,3-dimethyl-5-methylsulfanyl-1,3-dihydro-2-oxo-1-thia-3b,4,8-triazaindacene
 1,1-dioxide
;
_journal_issue 5
_journal_name_full 'Acta Crystallographica Section E'
_journal_page_first o1286
_journal_page_last o1287
_journal_paper_doi 10.1107/S1600536805010329
_journal_volume 61
_journal_year 2005
_chemical_formula_iupac 'C11 H10 N4 O3 S2'
_chemical_formula_moiety 'C11 H10 N4 O3 S2'
_chemical_formula_sum 'C11 H10 N4 O3 S2'
_chemical_formula_weight 310.35
_chemical_melting_point 237
_chemical_name_systematic
;
6-Cyano-3,3-dimethyl-5-methylsulfanyl-1,3-dihydro-2-oxo-1-thia-
3b,4,8-triazaindacene 1,1-dioxide
;
_space_group_IT_number 2
_symmetry_cell_setting triclinic
_symmetry_space_group_name_Hall '-P 1'
_symmetry_space_group_name_H-M 'P -1'
_atom_sites_solution_hydrogens geom
_atom_sites_solution_primary direct
_atom_sites_solution_secondary difmap
_cell_angle_alpha 98.316(4)
_cell_angle_beta 98.953(4)
_cell_angle_gamma 98.420(4)
_cell_formula_units_Z 2
_cell_length_a 7.150(2)
_cell_length_b 8.573(3)
_cell_length_c 11.171(3)
_cell_measurement_reflns_used 1868
_cell_measurement_temperature 293(2)
_cell_measurement_theta_max 27.86
_cell_measurement_theta_min 2.44
_cell_volume 659.2(3)
_computing_cell_refinement APEXII
_computing_data_collection 'APEXII (Bruker, 1998)'
_computing_data_reduction 'SAINT (Bruker, 1999)'
_computing_molecular_graphics 'SHELXTL (Bruker, 1999)'
_computing_publication_material SHELXTL
_computing_structure_refinement 'SHELXL97 (Sheldrick, 1997)'
_computing_structure_solution 'SHELXS97 (Sheldrick, 1997)'
_diffrn_ambient_temperature 293(2)
_diffrn_measured_fraction_theta_full 0.978
_diffrn_measured_fraction_theta_max 0.978
_diffrn_measurement_device_type 'Bruker APEX II CCD area detector'
_diffrn_measurement_method '\f and \w'
_diffrn_radiation_monochromator graphite
_diffrn_radiation_source 'fine-focus sealed tube'
_diffrn_radiation_type MoK\a
_diffrn_radiation_wavelength 0.71073
_diffrn_reflns_av_R_equivalents 0.0147
_diffrn_reflns_av_sigmaI/netI 0.0255
_diffrn_reflns_limit_h_max 8
_diffrn_reflns_limit_h_min -8
_diffrn_reflns_limit_k_max 9
_diffrn_reflns_limit_k_min -10
_diffrn_reflns_limit_l_max 12
_diffrn_reflns_limit_l_min -13
_diffrn_reflns_number 3565
_diffrn_reflns_theta_full 25.03
_diffrn_reflns_theta_max 25.03
_diffrn_reflns_theta_min 2.44
_diffrn_standards_decay_% 0
_diffrn_standards_number 0
_exptl_absorpt_coefficient_mu 0.416
_exptl_absorpt_correction_T_max 0.960
_exptl_absorpt_correction_T_min 0.784
_exptl_absorpt_correction_type multi-scan
_exptl_absorpt_process_details '(SADABS; Sheldrick, 1996)'
_exptl_crystal_colour colourless
_exptl_crystal_density_diffrn 1.564
_exptl_crystal_density_meas ?
_exptl_crystal_density_method .
_exptl_crystal_description prism
_exptl_crystal_F_000 320
_exptl_crystal_size_max 0.38
_exptl_crystal_size_mid 0.16
_exptl_crystal_size_min 0.10
_refine_diff_density_max 0.286
_refine_diff_density_min -0.329
_refine_ls_extinction_method none
_refine_ls_goodness_of_fit_ref 1.077
_refine_ls_hydrogen_treatment constr
_refine_ls_matrix_type full
_refine_ls_number_parameters 184
_refine_ls_number_reflns 2279
_refine_ls_number_restraints 0
_refine_ls_restrained_S_all 1.077
_refine_ls_R_factor_all 0.0447
_refine_ls_R_factor_gt 0.0393
_refine_ls_shift/su_max 0.000
_refine_ls_shift/su_mean 0.000
_refine_ls_structure_factor_coef Fsqd
_refine_ls_weighting_details 'calc w = 1/[\s^2^(Fo^2^)+(0.0487P)^2^+0.9464P] where P=(Fo^2^+2Fc^2^)/3'
_refine_ls_weighting_scheme calc
_refine_ls_wR_factor_gt 0.1184
_refine_ls_wR_factor_ref 0.1208
_reflns_number_gt 1954
_reflns_number_total 2279
_reflns_threshold_expression I>2\s(I)
_cod_data_source_file hg6151.cif
_cod_data_source_block 3
_cod_depositor_comments
;
The following automatic conversions were performed:
'_symmetry_cell_setting' value 'Triclinic' changed to 'triclinic'
according to '/home/saulius/struct/CIF-dictionaries/cif_core.dic'
dictionary named 'cif_core.dic' version 2.4.1 from 2010-06-29.

Automatic conversion script
Id: cif_fix_enum 1527 2010-12-29 10:47:43Z saulius 

The following automatic conversions were performed:

'_symmetry_cell_setting' value 'Triclinic' changed to 'triclinic'
according to /home/saulius/struct/CIF-dictionaries/cif_core.dic
dictionary named 'cif_core.dic' version 2.4.1 from 2010-06-29.

Automatic conversion script
Id: cif_fix_values 1715 2011-07-08 13:25:40Z adriana 
;
_cod_original_sg_symbol_H-M P-1
_cod_database_code 2205728
_cod_database_fobs_code 2205728

loop_
_symmetry_equiv_pos_as_xyz
'x, y, z'
'-x, -y, -z'

loop_
_atom_site_label
_atom_site_fract_x
_atom_site_fract_y
_atom_site_fract_z
_atom_site_U_iso_or_equiv
_atom_site_adp_type
_atom_site_calc_flag
_atom_site_refinement_flags
_atom_site_occupancy
_atom_site_type_symbol
S1 0.28224(11) 0.63150(9) -0.00426(7) 0.0361(2) Uani d . 1 S
S2 0.26431(12) 0.30865(10) 0.61198(7) 0.0409(2) Uani d . 1 S
O1 0.1683(4) 0.5121(3) -0.0991(2) 0.0492(6) Uani d . 1 O
O2 0.4773(3) 0.6837(3) -0.0128(2) 0.0488(6) Uani d . 1 O
O3 0.1757(3) 0.7792(3) 0.01180(19) 0.0445(6) Uani d . 1 O
N1 0.2176(4) 0.7416(3) 0.3315(2) 0.0321(6) Uani d . 1 N
N2 0.2706(3) 0.4693(3) 0.3112(2) 0.0299(5) Uani d . 1 N
N3 0.2855(4) 0.3485(3) 0.3788(2) 0.0333(6) Uani d . 1 N
C1 0.3687(7) 0.9951(4) 0.1688(4) 0.0611(11) Uani d . 1 C
H1A 0.4829 0.9514 0.1598 0.092 Uiso calc R 1 H
H1B 0.3816 1.0507 0.2515 0.092 Uiso calc R 1 H
H1C 0.3504 1.0683 0.1124 0.092 Uiso calc R 1 H
C2 0.0077(6) 0.9154(5) 0.1545(3) 0.0594(11) Uani d . 1 C
H2A -0.0117 0.9957 0.1044 0.089 Uiso calc R 1 H
H2B 0.0103 0.9592 0.2389 0.089 Uiso calc R 1 H
H2C -0.0953 0.8257 0.1281 0.089 Uiso calc R 1 H
C3 0.1972(5) 0.8609(4) 0.1418(3) 0.0408(8) Uani d . 1 C
C4 0.2294(4) 0.7279(3) 0.2142(3) 0.0320(6) Uani d . 1 C
C5 0.2701(4) 0.5928(3) 0.1433(3) 0.0316(6) Uani d . 1 C
C6 0.2898(4) 0.4585(3) 0.1932(3) 0.0327(7) Uani d . 1 C
H6 0.3147 0.3661 0.1483 0.039 Uiso calc R 1 H
C7 0.2396(4) 0.6086(3) 0.3806(3) 0.0297(6) Uani d . 1 C
C8 0.2368(4) 0.5744(3) 0.4971(3) 0.0308(6) Uani d . 1 C
C9 0.2129(4) 0.6799(4) 0.6012(3) 0.0368(7) Uani d . 1 C
C10 0.2632(4) 0.4133(4) 0.4903(3) 0.0320(6) Uani d . 1 C
C11 0.2797(7) 0.1131(4) 0.5368(4) 0.0618(11) Uani d . 1 C
H11A 0.1759 0.0789 0.4679 0.093 Uiso calc R 1 H
H11B 0.2713 0.0395 0.5936 0.093 Uiso calc R 1 H
H11C 0.4000 0.1160 0.5086 0.093 Uiso calc R 1 H
N4 0.1934(5) 0.7659(4) 0.6855(3) 0.0579(8) Uani d . 1 N

loop_
_atom_site_aniso_label
_atom_site_aniso_U_11
_atom_site_aniso_U_22
_atom_site_aniso_U_33
_atom_site_aniso_U_12
_atom_site_aniso_U_13
_atom_site_aniso_U_23
S1 0.0461(5) 0.0369(4) 0.0302(4) 0.0119(3) 0.0155(3) 0.0082(3)
S2 0.0472(5) 0.0434(5) 0.0378(5) 0.0112(4) 0.0128(4) 0.0169(4)
O1 0.0629(15) 0.0505(14) 0.0315(12) 0.0084(12) 0.0081(11) 0.0004(10)
O2 0.0513(14) 0.0527(14) 0.0513(14) 0.0122(11) 0.0271(11) 0.0159(11)
O3 0.0655(15) 0.0461(13) 0.0311(12) 0.0244(12) 0.0171(11) 0.0124(10)
N1 0.0383(13) 0.0298(13) 0.0317(13) 0.0102(11) 0.0110(11) 0.0069(10)
N2 0.0336(13) 0.0282(12) 0.0309(13) 0.0074(10) 0.0124(10) 0.0063(10)
N3 0.0390(14) 0.0293(13) 0.0360(14) 0.0085(11) 0.0130(11) 0.0110(11)
C1 0.092(3) 0.0373(19) 0.056(2) 0.0024(19) 0.024(2) 0.0133(17)
C2 0.083(3) 0.068(3) 0.047(2) 0.048(2) 0.026(2) 0.0225(19)
C3 0.060(2) 0.0369(17) 0.0327(16) 0.0195(15) 0.0173(15) 0.0110(13)
C4 0.0329(15) 0.0333(16) 0.0320(16) 0.0074(12) 0.0088(12) 0.0076(12)
C5 0.0330(15) 0.0330(15) 0.0307(15) 0.0070(12) 0.0109(12) 0.0048(12)
C6 0.0380(16) 0.0301(15) 0.0330(16) 0.0086(13) 0.0149(13) 0.0037(12)
C7 0.0297(14) 0.0300(15) 0.0311(15) 0.0074(12) 0.0093(12) 0.0042(12)
C8 0.0322(15) 0.0325(15) 0.0305(15) 0.0076(12) 0.0110(12) 0.0065(12)
C9 0.0405(17) 0.0372(17) 0.0349(17) 0.0050(14) 0.0115(14) 0.0103(14)
C10 0.0266(14) 0.0364(16) 0.0348(16) 0.0051(12) 0.0073(12) 0.0109(13)
C11 0.088(3) 0.043(2) 0.058(2) 0.011(2) 0.015(2) 0.0194(18)
N4 0.075(2) 0.0561(19) 0.0434(18) 0.0137(17) 0.0186(16) -0.0006(15)

loop_
_atom_type_symbol
_atom_type_description
_atom_type_scat_dispersion_real
_atom_type_scat_dispersion_imag
_atom_type_scat_source
C C 0.0033 0.0016 'International Tables Vol C Tables 4.2.6.8 and 6.1.1.4'
H H 0.0000 0.0000 'International Tables Vol C Tables 4.2.6.8 and 6.1.1.4'
N N 0.0061 0.0033 'International Tables Vol C Tables 4.2.6.8 and 6.1.1.4'
O O 0.0106 0.0060 'International Tables Vol C Tables 4.2.6.8 and 6.1.1.4'
S S 0.1246 0.1234 'International Tables Vol C Tables 4.2.6.8 and 6.1.1.4'

loop_
_geom_angle_atom_site_label_1
_geom_angle_atom_site_label_2
_geom_angle_atom_site_label_3
_geom_angle
_geom_angle_publ_flag
O1 S1 O2 118.40(15) ?
O1 S1 O3 108.60(15) ?
O2 S1 O3 110.00(14) ?
O1 S1 C5 113.95(15) ?
O2 S1 C5 109.41(14) ?
O3 S1 C5 93.66(13) yes
C10 S2 C11 100.75(17) ?
C3 O3 S1 114.23(18) ?
C4 N1 C7 114.5(2) yes
C6 N2 N3 124.6(2) yes
C6 N2 C7 123.0(2) yes
N3 N2 C7 112.4(2) yes
C10 N3 N2 103.9(2) yes
C3 C1 H1A 109.5 ?
C3 C1 H1B 109.5 ?
H1A C1 H1B 109.5 ?
C3 C1 H1C 109.5 ?
H1A C1 H1C 109.5 ?
H1B C1 H1C 109.5 ?
C3 C2 H2A 109.5 ?
C3 C2 H2B 109.5 ?
H2A C2 H2B 109.5 ?
C3 C2 H2C 109.5 ?
H2A C2 H2C 109.5 ?
H2B C2 H2C 109.5 ?
O3 C3 C1 108.7(3) ?
O3 C3 C4 102.8(2) yes
C1 C3 C4 112.3(3) ?
O3 C3 C2 106.5(3) ?
C1 C3 C2 114.3(3) ?
C4 C3 C2 111.4(3) ?
N1 C4 C5 124.9(3) yes
N1 C4 C3 122.0(3) yes
C5 C4 C3 113.1(3) yes
C6 C5 C4 120.2(3) yes
C6 C5 S1 130.8(2) yes
C4 C5 S1 109.0(2) yes
N2 C6 C5 115.2(3) yes
N2 C6 H6 122.4 ?
C5 C6 H6 122.4 ?
N1 C7 C8 132.4(3) yes
N1 C7 N2 122.1(2) yes
C8 C7 N2 105.5(2) yes
C7 C8 C10 105.6(3) yes
C7 C8 C9 126.7(3) ?
C10 C8 C9 127.7(3) ?
N4 C9 C8 179.8(4) ?
N3 C10 C8 112.6(3) yes
N3 C10 S2 123.0(2) ?
C8 C10 S2 124.4(2) ?
S2 C11 H11A 109.5 ?
S2 C11 H11B 109.5 ?
H11A C11 H11B 109.5 ?
S2 C11 H11C 109.5 ?
H11A C11 H11C 109.5 ?
H11B C11 H11C 109.5 ?

loop_
_geom_bond_atom_site_label_1
_geom_bond_atom_site_label_2
_geom_bond_distance
_geom_bond_publ_flag
S1 O1 1.416(2) ?
S1 O2 1.423(2) ?
S1 O3 1.573(2) ?
S1 C5 1.741(3) ?
S2 C10 1.734(3) ?
S2 C11 1.789(4) ?
O3 C3 1.492(4) ?
N1 C4 1.315(4) yes
N1 C7 1.353(4) yes
N2 C6 1.338(4) yes
N2 N3 1.374(3) yes
N2 C7 1.393(4) yes
N3 C10 1.331(4) yes
C1 C3 1.513(5) yes
C1 H1A 0.9600 ?
C1 H1B 0.9600 ?
C1 H1C 0.9600 ?
C2 C3 1.516(5) ?
C2 H2A 0.9600 ?
C2 H2B 0.9600 ?
C2 H2C 0.9600 ?
C3 C4 1.514(4) ?
C4 C5 1.400(4) yes
C5 C6 1.365(4) yes
C6 H6 0.9300 ?
C7 C8 1.377(4) yes
C8 C10 1.414(4) ?
C8 C9 1.415(4) ?
C9 N4 1.149(4) ?
C11 H11A 0.9600 ?
C11 H11B 0.9600 ?
C11 H11C 0.9600 ?

loop_
_geom_torsion_atom_site_label_1
_geom_torsion_atom_site_label_2
_geom_torsion_atom_site_label_3
_geom_torsion_atom_site_label_4
_geom_torsion
O1 S1 O3 C3 143.3(2)
O2 S1 O3 C3 -85.7(2)
C5 S1 O3 C3 26.5(2)
C6 N2 N3 C10 178.0(3)
C7 N2 N3 C10 0.2(3)
S1 O3 C3 C1 92.3(3)
S1 O3 C3 C4 -26.9(3)
S1 O3 C3 C2 -144.1(2)
C7 N1 C4 C5 -3.0(4)
C7 N1 C4 C3 176.5(3)
O3 C3 C4 N1 -166.4(3)
C1 C3 C4 N1 77.0(4)
C2 C3 C4 N1 -52.6(4)
O3 C3 C4 C5 13.1(3)
C1 C3 C4 C5 -103.5(3)
C2 C3 C4 C5 126.9(3)
N1 C4 C5 C6 4.0(5)
C3 C4 C5 C6 -175.5(3)
N1 C4 C5 S1 -177.2(2)
C3 C4 C5 S1 3.3(3)
O1 S1 C5 C6 49.4(3)
O2 S1 C5 C6 -85.7(3)
O3 S1 C5 C6 161.6(3)
O1 S1 C5 C4 -129.2(2)
O2 S1 C5 C4 95.7(2)
O3 S1 C5 C4 -17.0(2)
N3 N2 C6 C5 -179.8(3)
C7 N2 C6 C5 -2.2(4)
C4 C5 C6 N2 -1.1(4)
S1 C5 C6 N2 -179.6(2)
C4 N1 C7 C8 -179.8(3)
C4 N1 C7 N2 -0.5(4)
C6 N2 C7 N1 3.2(4)
N3 N2 C7 N1 -178.9(2)
C6 N2 C7 C8 -177.3(3)
N3 N2 C7 C8 0.6(3)
N1 C7 C8 C10 178.4(3)
N2 C7 C8 C10 -1.0(3)
N1 C7 C8 C9 -1.8(5)
N2 C7 C8 C9 178.8(3)
N2 N3 C10 C8 -0.8(3)
N2 N3 C10 S2 178.5(2)
C7 C8 C10 N3 1.2(3)
C9 C8 C10 N3 -178.6(3)
C7 C8 C10 S2 -178.1(2)
C9 C8 C10 S2 2.1(5)
C11 S2 C10 N3 -4.7(3)
C11 S2 C10 C8 174.5(3)

loop_
_cod_related_entry_id
_cod_related_entry_database
_cod_related_entry_code
1 ChemSpider 21129590
